data_7120380
loop_
_publ_author_name
'Burns, Corey P.'
'Wilkins, Branford O.'
'Dickie, Courtney M.'
'Latendresse, Trevor'
'Vernier, Larry'
'Vignesh, Kuduva R.'
'Bhuvanesh, Nattamai'
'Nippe, Michael'

_publ_section_title
;
 Comparative Study of Magnetization Dynamics in Dinuclear Dysprosium
 Complexes Featuring Bridging Chloride or Trifluoromethanesulfonate
 Ligands
;
_journal_name_full 'Chem. Commun.'
_journal_paper_doi 10.1039/C7CC02457F
_journal_year 2017
_chemical_formula_moiety 'C34 H30 Cl2 Dy2 N2, 1.76(C1 H2 Cl2)'
_chemical_formula_sum 'C35.76 H33.53 Cl5.53 Dy2 N2'
_chemical_formula_weight 1012.39
_space_group_crystal_system monoclinic
_space_group_IT_number 14
_space_group_name_Hall '-P 2yn'
_space_group_name_H-M_alt 'P 1 21/n 1'
_symmetry_space_group_name_Hall '-P 2yn'
_symmetry_space_group_name_H-M 'P 1 21/n 1'
_atom_sites_solution_hydrogens geom
_audit_creation_date 2017-03-21
_audit_creation_method
;
Olex2 1.2-beta
(compiled 2016.02.19 svn.r3266 for OlexSys, GUI svn.r5155)
;
_audit_update_record
;
2017-03-22 deposited with the CCDC.
2017-06-30 downloaded from the CCDC.
;
_cell_angle_alpha 90
_cell_angle_beta 92.235(4)
_cell_angle_gamma 90
_cell_formula_units_Z 2
_cell_length_a 14.8761(12)
_cell_length_b 7.1590(7)
_cell_length_c 16.6636(15)
_cell_measurement_reflns_used 4875
_cell_measurement_temperature 110.0
_cell_measurement_theta_max 61.156
_cell_measurement_theta_min 5.313
_cell_volume 1773.3(3)
_computing_molecular_graphics 'Olex2 (Dolomanov et al., 2009)'
_computing_publication_material 'Olex2 (Dolomanov et al., 2009)'
_computing_structure_refinement 'ShelXL (Sheldrick, 2015)'
_diffrn_ambient_temperature 110.0
_diffrn_measured_fraction_theta_full 0.958
_diffrn_measured_fraction_theta_max 0.958
_diffrn_measurement_device_type 'Bruker APEX-II CCD'
_diffrn_measurement_method '\f and \w scans'
_diffrn_radiation_type CuK\a
_diffrn_radiation_wavelength 1.54178
_diffrn_reflns_av_R_equivalents 0.1356
_diffrn_reflns_av_unetI/netI 0.0618
_diffrn_reflns_Laue_measured_fraction_full 0.958
_diffrn_reflns_Laue_measured_fraction_max 0.958
_diffrn_reflns_limit_h_max 16
_diffrn_reflns_limit_h_min -16
_diffrn_reflns_limit_k_max 8
_diffrn_reflns_limit_k_min 0
_diffrn_reflns_limit_l_max 18
_diffrn_reflns_limit_l_min 0
_diffrn_reflns_number 7151
_diffrn_reflns_point_group_measured_fraction_full 0.958
_diffrn_reflns_point_group_measured_fraction_max 0.958
_diffrn_reflns_theta_full 62.443
_diffrn_reflns_theta_max 62.443
_diffrn_reflns_theta_min 3.908
_diffrn_standards_number 0
_exptl_absorpt_coefficient_mu 26.334
_exptl_absorpt_correction_T_max 0.461
_exptl_absorpt_correction_T_min 0.188
_exptl_absorpt_correction_type multi-scan
_exptl_absorpt_process_details
;
 TWINABS-2012/1 (Bruker,2012) was used for absorption correction.
 
For component 1:
 wR2(int) was 0.1201 before and 0.0552 after correction.
 The Ratio of minimum to maximum transmission not present.
 The \l/2 correction factor is Not present
 
For component 2:
 wR2(int) was 0.1170 before and 0.0563 after correction.
 The Ratio of minimum to maximum transmission is 0.41.
 The \l/2 correction factor is Not present

Final HKLF 4 output contains 34188 reflections, Rint = 0.1356
 (16659 with I > 3sig(I), Rint = 0.0975)
;
_exptl_crystal_colour colourless
_exptl_crystal_colour_primary colourless
_exptl_crystal_density_diffrn 1.896
_exptl_crystal_description needle
_exptl_crystal_F_000 976
_exptl_crystal_size_max 0.142
_exptl_crystal_size_mid 0.023
_exptl_crystal_size_min 0.022
_refine_diff_density_max 1.494
_refine_diff_density_min -0.682
_refine_diff_density_rms 0.144
_refine_ls_extinction_method none
_refine_ls_goodness_of_fit_ref 1.038
_refine_ls_hydrogen_treatment constr
_refine_ls_matrix_type full
_refine_ls_number_parameters 210
_refine_ls_number_reflns 7151
_refine_ls_number_restraints 0
_refine_ls_restrained_S_all 1.038
_refine_ls_R_factor_all 0.0831
_refine_ls_R_factor_gt 0.0678
_refine_ls_shift/su_max 0.000
_refine_ls_shift/su_mean 0.000
_refine_ls_structure_factor_coef Fsqd
_refine_ls_weighting_details 'w=1/[\s^2^(Fo^2^)+(0.1175P)^2^+8.1794P] where P=(Fo^2^+2Fc^2^)/3'
_refine_ls_weighting_scheme calc
_refine_ls_wR_factor_gt 0.1748
_refine_ls_wR_factor_ref 0.1845
_reflns_Friedel_coverage 0.000
_reflns_number_gt 6065
_reflns_number_total 7151
_reflns_threshold_expression 'I > 2\s(I)'
_cod_data_source_file c7cc02457f2.cif
_cod_data_source_block CPB017
_cod_database_code 7120380
_shelx_space_group_comment
;
The symmetry employed for this shelxl refinement is uniquely defined
by the following loop, which should always be used as a source of
symmetry information in preference to the above space-group names.
They are only intended as comments.
;
_shelx_estimated_absorpt_t_max 0.595
_shelx_estimated_absorpt_t_min 0.118
_olex2_refinement_description
;
1. Twinned data refinement
 Scales: 0.479(2) 0.521(2)
2. Fixed Uiso
 At 1.2 times of:
  All C(H) groups, All C(H,H) groups
3. Others
 Sof(Cl2S)=Sof(Cl3S)=Sof(C1S)=Sof(H1SA)=Sof(H1SB)=FVAR(1)
4.a Secondary CH2 refined with riding coordinates:
 C6(H6A,H6B), C12(H12A,H12B), C1S(H1SA,H1SB)
4.b Aromatic/amide H refined with riding coordinates:
 C2(H2), C3(H3), C4(H4), C8(H8), C9(H9), C10(H10), C11(H11), C14(H14),
 C15(H15), C16(H16), C17(H17)
;
_shelx_shelxl_version_number 2014/7
_olex2_submission_special_instructions 'No special instructions were received'

loop_
_space_group_symop_operation_xyz
'x, y, z'
'-x+1/2, y+1/2, -z+1/2'
'-x, -y, -z'
'x-1/2, -y-1/2, z-1/2'

loop_
_atom_site_label
_atom_site_type_symbol
_atom_site_fract_x
_atom_site_fract_y
_atom_site_fract_z
_atom_site_U_iso_or_equiv
_atom_site_adp_type
_atom_site_occupancy
_atom_site_site_symmetry_order
_atom_site_calc_flag
_atom_site_refinement_flags_posn
_atom_site_refinement_flags_occupancy
Dy1 Dy 0.50081(4) 0.37715(9) 0.88388(4) 0.0265(3) Uani 1 1 d . .
Cl1 Cl 0.5013(2) 0.7148(4) 0.95381(16) 0.0313(6) Uani 1 1 d . .
N1 N 0.5037(7) 0.6081(12) 0.7651(6) 0.029(2) Uani 1 1 d . .
C1 C 0.4258(8) 0.6718(17) 0.7294(7) 0.030(3) Uani 1 1 d . .
C2 C 0.4260(10) 0.8091(19) 0.6707(8) 0.039(3) Uani 1 1 d . .
H2 H 0.3707 0.8550 0.6481 0.047 Uiso 1 1 calc R .
C3 C 0.5061(11) 0.879(2) 0.6449(9) 0.049(3) Uani 1 1 d . .
H3 H 0.5068 0.9720 0.6043 0.059 Uiso 1 1 calc R .
C4 C 0.5850(9) 0.812(2) 0.6794(8) 0.043(3) Uani 1 1 d . .
H4 H 0.6412 0.8581 0.6631 0.051 Uiso 1 1 calc R .
C5 C 0.5818(8) 0.6758(19) 0.7378(8) 0.035(3) Uani 1 1 d . .
C6 C 0.3380(9) 0.5965(18) 0.7588(9) 0.038(3) Uani 1 1 d . .
H6A H 0.3115 0.6905 0.7945 0.045 Uiso 1 1 calc R .
H6B H 0.2957 0.5788 0.7120 0.045 Uiso 1 1 calc R .
C7 C 0.3472(8) 0.4164(17) 0.8030(8) 0.029(3) Uani 1 1 d . .
C8 C 0.3224(8) 0.3831(19) 0.8834(8) 0.036(3) Uani 1 1 d . .
H8 H 0.2944 0.4703 0.9173 0.043 Uiso 1 1 calc R .
C9 C 0.3465(9) 0.200(2) 0.9037(9) 0.041(3) Uani 1 1 d . .
H9 H 0.3381 0.1424 0.9541 0.049 Uiso 1 1 calc R .
C10 C 0.3849(10) 0.116(2) 0.8377(9) 0.041(3) Uani 1 1 d . .
H10 H 0.4068 -0.0082 0.8352 0.050 Uiso 1 1 calc R .
C11 C 0.3852(8) 0.2484(18) 0.7756(8) 0.033(3) Uani 1 1 d . .
H11 H 0.4073 0.2283 0.7236 0.040 Uiso 1 1 calc R .
C12 C 0.6686(10) 0.597(2) 0.7764(9) 0.047(4) Uani 1 1 d . .
H12A H 0.7129 0.5811 0.7342 0.057 Uiso 1 1 calc R .
H12B H 0.6936 0.6897 0.8154 0.057 Uiso 1 1 calc R .
C13 C 0.6582(8) 0.4166(19) 0.8183(8) 0.035(3) Uani 1 1 d . .
C14 C 0.6207(9) 0.251(2) 0.7856(9) 0.041(3) Uani 1 1 d . .
H14 H 0.6002 0.2333 0.7315 0.049 Uiso 1 1 calc R .
C15 C 0.6190(10) 0.117(2) 0.8483(10) 0.047(4) Uani 1 1 d . .
H15 H 0.5962 -0.0070 0.8435 0.057 Uiso 1 1 calc R .
C16 C 0.6562(10) 0.196(2) 0.9172(10) 0.050(4) Uani 1 1 d . .
H16 H 0.6651 0.1362 0.9677 0.060 Uiso 1 1 calc R .
C17 C 0.6785(10) 0.383(2) 0.8994(10) 0.048(4) Uani 1 1 d . .
H17 H 0.7034 0.4707 0.9366 0.058 Uiso 1 1 calc R .
Cl2S Cl 0.3746(5) 0.3806(9) 0.5464(4) 0.093(2) Uani 0.882(13) 1 d . P
Cl3S Cl 0.3557(4) 0.7373(10) 0.4588(4) 0.089(2) Uani 0.882(13) 1 d . P
C1S C 0.3687(15) 0.505(4) 0.4560(15) 0.087(7) Uani 0.882(13) 1 d . P
H1SA H 0.4245 0.4785 0.4275 0.104 Uiso 0.882(13) 1 calc R P
H1SB H 0.3181 0.4528 0.4227 0.104 Uiso 0.882(13) 1 calc R P

loop_
_atom_site_aniso_label
_atom_site_aniso_U_11
_atom_site_aniso_U_22
_atom_site_aniso_U_33
_atom_site_aniso_U_23
_atom_site_aniso_U_13
_atom_site_aniso_U_12
Dy1 0.0205(4) 0.0262(4) 0.0328(4) -0.0023(3) 0.0001(3) -0.0007(3)
Cl1 0.0412(15) 0.0242(14) 0.0283(15) -0.0016(10) -0.0023(12) -0.0035(14)
N1 0.027(5) 0.025(5) 0.034(6) -0.002(4) 0.001(4) -0.001(4)
C1 0.034(7) 0.026(7) 0.031(7) -0.002(5) 0.005(5) 0.002(5)
C2 0.045(8) 0.036(8) 0.035(8) -0.004(6) -0.006(6) 0.006(6)
C3 0.054(9) 0.050(9) 0.043(8) 0.009(6) 0.002(7) -0.009(7)
C4 0.035(8) 0.050(9) 0.043(9) 0.001(6) 0.009(6) -0.011(6)
C5 0.028(7) 0.039(8) 0.039(8) 0.006(5) 0.003(5) -0.002(6)
C6 0.026(7) 0.029(8) 0.057(9) -0.002(5) -0.004(5) 0.002(5)
C7 0.019(6) 0.022(7) 0.047(8) 0.000(5) -0.004(5) -0.001(5)
C8 0.021(6) 0.048(9) 0.040(8) -0.004(6) 0.008(5) -0.010(5)
C9 0.027(7) 0.048(9) 0.047(9) 0.011(6) -0.009(5) -0.008(6)
C10 0.036(8) 0.033(9) 0.055(9) -0.002(6) -0.007(6) -0.006(6)
C11 0.028(7) 0.029(8) 0.042(8) -0.004(5) -0.004(5) 0.003(5)
C12 0.032(8) 0.060(11) 0.051(9) 0.009(7) 0.009(6) -0.002(6)
C13 0.019(6) 0.040(9) 0.046(8) -0.001(5) 0.002(5) 0.004(5)
C14 0.033(8) 0.048(10) 0.042(9) -0.009(6) 0.012(6) 0.007(6)
C15 0.038(8) 0.035(9) 0.071(12) 0.003(7) 0.016(7) 0.006(6)
C16 0.039(8) 0.056(10) 0.056(10) 0.022(8) 0.013(7) 0.014(7)
C17 0.030(8) 0.063(11) 0.052(10) -0.009(7) 0.002(6) 0.001(7)
Cl2S 0.113(6) 0.076(4) 0.086(5) -0.004(3) -0.017(3) -0.006(3)
Cl3S 0.086(4) 0.100(5) 0.082(4) 0.011(3) 0.008(3) 0.011(3)
C1S 0.057(13) 0.11(2) 0.091(18) -0.009(14) -0.019(11) -0.009(13)

loop_
_atom_type_symbol
_atom_type_description
_atom_type_scat_dispersion_real
_atom_type_scat_dispersion_imag
_atom_type_scat_source
C C 0.0181 0.0091 'International Tables Vol C Tables 4.2.6.8 and 6.1.1.4'
H H 0.0000 0.0000 'International Tables Vol C Tables 4.2.6.8 and 6.1.1.4'
Cl Cl 0.3639 0.7018 'International Tables Vol C Tables 4.2.6.8 and 6.1.1.4'
Dy Dy -9.8046 9.8477 'International Tables Vol C Tables 4.2.6.8 and 6.1.1.4'
N N 0.0311 0.0180 'International Tables Vol C Tables 4.2.6.8 and 6.1.1.4'

loop_
_geom_angle_atom_site_label_1
_geom_angle_atom_site_label_2
_geom_angle_atom_site_label_3
_geom_angle
_geom_angle_site_symmetry_3
Cl1 Dy1 Cl1 77.94(9) 3_667
Cl1 Dy1 C16 110.9(4) .
N1 Dy1 Cl1 153.8(2) 3_667
N1 Dy1 Cl1 75.9(2) .
N1 Dy1 C7 65.0(4) .
N1 Dy1 C8 91.9(4) .
N1 Dy1 C9 116.2(4) .
N1 Dy1 C10 105.1(4) .
N1 Dy1 C11 74.1(4) .
N1 Dy1 C13 64.6(4) .
N1 Dy1 C14 73.1(4) .
N1 Dy1 C15 104.4(4) .
N1 Dy1 C16 115.3(4) .
N1 Dy1 C17 91.1(4) .
C7 Dy1 Cl1 96.5(3) .
C7 Dy1 Cl1 118.8(3) 3_667
C7 Dy1 C8 31.3(4) .
C7 Dy1 C9 51.3(4) .
C7 Dy1 C10 51.6(4) .
C7 Dy1 C13 123.0(4) .
C7 Dy1 C14 108.4(4) .
C7 Dy1 C15 122.3(5) .
C7 Dy1 C16 152.0(5) .
C7 Dy1 C17 153.6(5) .
C8 Dy1 Cl1 88.4(3) .
C8 Dy1 Cl1 87.6(3) 3_667
C8 Dy1 C9 30.5(4) .
C8 Dy1 C16 149.3(5) .
C9 Dy1 Cl1 74.0(3) 3_667
C9 Dy1 Cl1 111.3(3) .
C9 Dy1 C16 119.0(5) .
C10 Dy1 Cl1 94.8(3) 3_667
C10 Dy1 Cl1 139.1(3) .
C10 Dy1 C8 50.8(4) .
C10 Dy1 C9 30.6(5) .
C10 Dy1 C13 122.4(4) .
C10 Dy1 C15 82.4(5) .
C10 Dy1 C16 105.4(5) .
C10 Dy1 C17 132.7(5) .
C11 Dy1 Cl1 123.8(3) 3_667
C11 Dy1 Cl1 127.5(3) .
C11 Dy1 C7 31.3(4) .
C11 Dy1 C8 51.1(4) .
C11 Dy1 C9 50.8(4) .
C11 Dy1 C10 31.0(4) .
C11 Dy1 C13 108.8(4) .
C11 Dy1 C14 83.9(4) .
C11 Dy1 C15 91.3(5) .
C11 Dy1 C16 120.7(5) .
C11 Dy1 C17 134.5(4) .
C13 Dy1 Cl1 118.1(3) 3_667
C13 Dy1 Cl1 95.5(3) .
C13 Dy1 C8 154.2(4) .
C13 Dy1 C9 152.7(5) .
C13 Dy1 C15 51.3(4) .
C13 Dy1 C16 50.8(4) .
C13 Dy1 C17 30.6(5) .
C14 Dy1 Cl1 126.1(3) .
C14 Dy1 Cl1 123.9(3) 3_667
C14 Dy1 C8 135.0(4) .
C14 Dy1 C9 121.7(5) .
C14 Dy1 C10 91.6(5) .
C14 Dy1 C13 31.0(4) .
C14 Dy1 C15 31.3(5) .
C14 Dy1 C16 50.6(5) .
C14 Dy1 C17 50.7(5) .
C15 Dy1 Cl1 137.9(4) .
C15 Dy1 Cl1 94.8(4) 3_667
C15 Dy1 C8 133.1(5) .
C15 Dy1 C9 106.1(5) .
C15 Dy1 C16 29.9(5) .
C15 Dy1 C17 50.4(5) .
C16 Dy1 Cl1 74.2(3) 3_667
C17 Dy1 Cl1 87.6(3) .
C17 Dy1 Cl1 87.6(4) 3_667
C17 Dy1 C8 174.3(4) .
C17 Dy1 C9 149.4(5) .
C17 Dy1 C16 30.6(5) .
Dy1 Cl1 Dy1 102.06(8) 3_667
C1 N1 Dy1 120.7(8) .
C5 N1 Dy1 121.8(8) .
C5 N1 C1 117.5(10) .
N1 C1 C2 121.3(12) .
N1 C1 C6 118.1(11) .
C2 C1 C6 120.4(12) .
C1 C2 H2 119.9 .
C3 C2 C1 120.3(13) .
C3 C2 H2 119.9 .
C2 C3 H3 120.7 .
C4 C3 C2 118.5(13) .
C4 C3 H3 120.7 .
C3 C4 H4 120.3 .
C3 C4 C5 119.4(13) .
C5 C4 H4 120.3 .
N1 C5 C4 122.9(12) .
N1 C5 C12 116.7(11) .
C4 C5 C12 120.4(12) .
C1 C6 H6A 108.8 .
C1 C6 H6B 108.8 .
H6A C6 H6B 107.7 .
C7 C6 C1 113.9(10) .
C7 C6 H6A 108.8 .
C7 C6 H6B 108.8 .
C6 C7 Dy1 114.1(8) .
C8 C7 Dy1 75.6(7) .
C8 C7 C6 126.1(12) .
C11 C7 Dy1 73.9(7) .
C11 C7 C6 127.4(12) .
C11 C7 C8 106.4(11) .
Dy1 C8 H8 118.1 .
C7 C8 Dy1 73.2(7) .
C7 C8 H8 125.9 .
C9 C8 Dy1 74.8(8) .
C9 C8 C7 108.2(12) .
C9 C8 H8 125.9 .
Dy1 C9 H9 117.5 .
C8 C9 Dy1 74.7(7) .
C8 C9 H9 125.6 .
C10 C9 Dy1 74.1(8) .
C10 C9 C8 108.8(13) .
C10 C9 H9 125.6 .
Dy1 C10 H10 117.0 .
C9 C10 Dy1 75.4(8) .
C9 C10 H10 126.2 .
C9 C10 C11 107.6(13) .
C11 C10 Dy1 73.5(8) .
C11 C10 H10 126.2 .
Dy1 C11 H11 116.2 .
C7 C11 Dy1 74.8(7) .
C7 C11 H11 125.6 .
C10 C11 Dy1 75.5(8) .
C10 C11 C7 108.9(13) .
C10 C11 H11 125.6 .
C5 C12 H12A 108.6 .
C5 C12 H12B 108.6 .
H12A C12 H12B 107.6 .
C13 C12 C5 114.7(12) .
C13 C12 H12A 108.6 .
C13 C12 H12B 108.6 .
C12 C13 Dy1 113.6(8) .
C14 C13 Dy1 74.1(7) .
C14 C13 C12 126.8(13) .
C17 C13 Dy1 75.0(8) .
C17 C13 C12 125.9(13) .
C17 C13 C14 107.2(13) .
Dy1 C14 H14 116.0 .
C13 C14 Dy1 74.9(7) .
C13 C14 H14 126.1 .
C13 C14 C15 107.7(14) .
C15 C14 Dy1 75.1(8) .
C15 C14 H14 126.1 .
Dy1 C15 H15 115.9 .
C14 C15 Dy1 73.6(8) .
C14 C15 H15 125.9 .
C16 C15 Dy1 76.7(8) .
C16 C15 C14 108.2(14) .
C16 C15 H15 125.9 .
Dy1 C16 H16 119.4 .
C15 C16 Dy1 73.3(8) .
C15 C16 H16 126.1 .
C15 C16 C17 107.8(14) .
C17 C16 Dy1 73.1(8) .
C17 C16 H16 126.1 .
Dy1 C17 H17 115.8 .
C13 C17 Dy1 74.3(8) .
C13 C17 C16 109.0(13) .
C13 C17 H17 125.5 .
C16 C17 Dy1 76.3(9) .
C16 C17 H17 125.5 .
Cl2S C1S H1SA 107.6 .
Cl2S C1S H1SB 107.6 .
Cl3S C1S Cl2S 118.8(15) .
Cl3S C1S H1SA 107.6 .
Cl3S C1S H1SB 107.6 .
H1SA C1S H1SB 107.0 .

loop_
_geom_bond_atom_site_label_1
_geom_bond_atom_site_label_2
_geom_bond_distance
_geom_bond_site_symmetry_2
Dy1 Cl1 2.683(3) .
Dy1 Cl1 2.785(3) 3_667
Dy1 N1 2.581(9) .
Dy1 C7 2.622(11) .
Dy1 C8 2.653(12) .
Dy1 C9 2.654(13) .
Dy1 C10 2.637(13) .
Dy1 C11 2.612(12) .
Dy1 C13 2.637(12) .
Dy1 C14 2.626(12) .
Dy1 C15 2.646(14) .
Dy1 C16 2.688(14) .
Dy1 C17 2.646(15) .
Cl1 Dy1 2.785(3) 3_667
N1 C1 1.360(16) .
N1 C5 1.354(17) .
C1 C2 1.388(19) .
C1 C6 1.512(18) .
C2 H2 0.9500 .
C2 C3 1.38(2) .
C3 H3 0.9500 .
C3 C4 1.37(2) .
C4 H4 0.9500 .
C4 C5 1.38(2) .
C5 C12 1.528(19) .
C6 H6A 0.9900 .
C6 H6B 0.9900 .
C6 C7 1.489(18) .
C7 C8 1.423(19) .
C7 C11 1.412(18) .
C8 H8 0.9500 .
C8 C9 1.40(2) .
C9 H9 0.9500 .
C9 C10 1.40(2) .
C10 H10 0.9500 .
C10 C11 1.40(2) .
C11 H11 0.9500 .
C12 H12A 0.9900 .
C12 H12B 0.9900 .
C12 C13 1.48(2) .
C13 C14 1.41(2) .
C13 C17 1.40(2) .
C14 H14 0.9500 .
C14 C15 1.42(2) .
C15 H15 0.9500 .
C15 C16 1.38(2) .
C16 H16 0.9500 .
C16 C17 1.41(2) .
C17 H17 0.9500 .
Cl2S C1S 1.75(3) .
Cl3S C1S 1.68(3) .
C1S H1SA 0.9900 .
C1S H1SB 0.9900 .

loop_
_geom_torsion_atom_site_label_1
_geom_torsion_atom_site_label_2
_geom_torsion_atom_site_label_3
_geom_torsion_atom_site_label_4
_geom_torsion
Dy1 N1 C1 C2 173.8(9)
Dy1 N1 C1 C6 -2.9(14)
Dy1 N1 C5 C4 -174.0(11)
Dy1 N1 C5 C12 4.7(16)
Dy1 C7 C8 C9 -67.2(9)
Dy1 C7 C11 C10 68.4(9)
Dy1 C8 C9 C10 -66.8(9)
Dy1 C9 C10 C11 -67.0(9)
Dy1 C10 C11 C7 -67.9(9)
Dy1 C13 C14 C15 -68.6(9)
Dy1 C13 C17 C16 69.1(10)
Dy1 C14 C15 C16 -69.6(10)
Dy1 C15 C16 C17 -65.4(10)
Dy1 C16 C17 C13 -67.8(10)
N1 C1 C2 C3 2(2)
N1 C1 C6 C7 -19.9(17)
N1 C5 C12 C13 19.3(19)
C1 N1 C5 C4 3.4(19)
C1 N1 C5 C12 -177.8(12)
C1 C2 C3 C4 -1(2)
C1 C6 C7 Dy1 32.0(14)
C1 C6 C7 C8 121.3(14)
C1 C6 C7 C11 -55.8(17)
C2 C1 C6 C7 163.3(12)
C2 C3 C4 C5 1(2)
C3 C4 C5 N1 -2(2)
C3 C4 C5 C12 179.4(14)
C4 C5 C12 C13 -161.9(14)
C5 N1 C1 C2 -3.7(17)
C5 N1 C1 C6 179.6(12)
C5 C12 C13 Dy1 -32.4(16)
C5 C12 C13 C14 54.8(19)
C5 C12 C13 C17 -120.6(15)
C6 C1 C2 C3 179.1(13)
C6 C7 C8 Dy1 -109.6(12)
C6 C7 C8 C9 -176.7(11)
C6 C7 C11 Dy1 108.4(12)
C6 C7 C11 C10 176.8(12)
C7 C8 C9 Dy1 66.1(9)
C7 C8 C9 C10 -0.7(15)
C8 C7 C11 Dy1 -69.2(8)
C8 C7 C11 C10 -0.7(14)
C8 C9 C10 Dy1 67.3(9)
C8 C9 C10 C11 0.3(15)
C9 C10 C11 Dy1 68.2(9)
C9 C10 C11 C7 0.3(15)
C11 C7 C8 Dy1 68.0(8)
C11 C7 C8 C9 0.9(14)
C12 C13 C14 Dy1 -107.8(13)
C12 C13 C14 C15 -176.4(12)
C12 C13 C17 Dy1 108.5(13)
C12 C13 C17 C16 177.7(12)
C13 C14 C15 Dy1 68.4(9)
C13 C14 C15 C16 -1.1(15)
C14 C13 C17 Dy1 -67.7(9)
C14 C13 C17 C16 1.5(16)
C14 C15 C16 Dy1 67.4(10)
C14 C15 C16 C17 2.0(16)
C15 C16 C17 Dy1 65.6(10)
C15 C16 C17 C13 -2.2(16)
C17 C13 C14 Dy1 68.3(9)
C17 C13 C14 C15 -0.2(15)

loop_
_twin_individual_id
_twin_individual_mass_fraction_refined
1 0.479(2)
2 0.521(2)
